data_2241526
loop_
_publ_author_name
'May, N\'ora Veronika'
'G\'al, Gyula Tam\'as'
'Rapi, Zsolt'
'Bak\'o, P\'eter'

_publ_section_title
;
 Crystal structure of diethyl
 2-acetoxy-2-[3-(4-nitrophenyl)-3-oxo-1-phenylpropyl]malonate
;
_journal_issue 2
_journal_name_full 'Acta Crystallographica Section E'
_journal_page_first 257
_journal_page_last 260
_journal_paper_doi 10.1107/S2056989016001432
_journal_volume 72
_journal_year 2016
_chemical_formula_moiety 'C24 H25 N1 O9'
_chemical_formula_sum 'C24 H25 N O9'
_chemical_formula_weight 471.46
_chemical_melting_point_gt 366
_chemical_melting_point_lt 369
_chemical_name_systematic
;
diethyl-2-acetoxy-2-(3-(4-nitrophenyl)3-oxo-1-phenylpropyl)malonate
;
_space_group_crystal_system monoclinic
_space_group_IT_number 14
_space_group_name_Hall '-P 2yn'
_symmetry_space_group_name_Hall '-P 2yn'
_symmetry_space_group_name_H-M 'P 1 21/n 1'
_atom_sites_solution_hydrogens difmap
_atom_sites_solution_primary difmap
_atom_sites_solution_secondary difmap
_audit_creation_method SHELXL-2014/7
_cell_angle_alpha 90
_cell_angle_beta 93.802(2)
_cell_angle_gamma 90
_cell_formula_units_Z 4
_cell_length_a 11.0111(7)
_cell_length_b 13.1762(8)
_cell_length_c 15.8196(9)
_cell_measurement_reflns_used 39929
_cell_measurement_temperature 103(2)
_cell_measurement_theta_max 31.50
_cell_measurement_theta_min 3.01
_cell_volume 2290.1(2)
_computing_cell_refinement 'CrystalClear '
_computing_data_collection
;
CrystalClear (Rigaku/MSC, 2008)
;
_computing_data_reduction 'CrystalClear '
_computing_molecular_graphics
;
Mercury (Macrae <i>et al.</i>, 2006)
;
_computing_publication_material SHELXL-2014/7
_computing_structure_refinement
;
SHELXL-2014/7 (Sheldrick, 2015)
;
_computing_structure_solution
;
SHELXS97 (Sheldrick, 2008)
;
_diffrn_ambient_temperature 103(2)
_diffrn_detector_area_resol_mean 10.0000
_diffrn_measured_fraction_theta_full 0.998
_diffrn_measured_fraction_theta_max 0.998
_diffrn_measurement_device R-AXIS-RAPID
_diffrn_measurement_method dtprofit.ref
_diffrn_radiation_monochromator 'graphite '
_diffrn_radiation_type MoK\a
_diffrn_radiation_wavelength 0.71073
_diffrn_reflns_av_R_equivalents 0.0460
_diffrn_reflns_limit_h_max 16
_diffrn_reflns_limit_h_min -16
_diffrn_reflns_limit_k_max 19
_diffrn_reflns_limit_k_min -19
_diffrn_reflns_limit_l_max 23
_diffrn_reflns_limit_l_min -23
_diffrn_reflns_number 67635
_diffrn_reflns_theta_full 25.242
_diffrn_reflns_theta_max 31.496
_diffrn_reflns_theta_min 3.009
_exptl_absorpt_coefficient_mu 0.105
_exptl_absorpt_correction_T_max 0.9791
_exptl_absorpt_correction_T_min 0.9566
_exptl_absorpt_correction_type empirical
_exptl_absorpt_process_details
;
Higashi (2002). Numerical Absorption Correction: NUMABS
;
_exptl_crystal_colour colorless
_exptl_crystal_density_diffrn 1.367
_exptl_crystal_description block
_exptl_crystal_F_000 992
_exptl_crystal_size_max 0.450
_exptl_crystal_size_mid 0.380
_exptl_crystal_size_min 0.080
_refine_diff_density_max 0.488
_refine_diff_density_min -0.376
_refine_ls_extinction_method none
_refine_ls_goodness_of_fit_ref 1.118
_refine_ls_hydrogen_treatment constr
_refine_ls_matrix_type full
_refine_ls_number_parameters 310
_refine_ls_number_reflns 7609
_refine_ls_number_restraints 0
_refine_ls_restrained_S_all 1.118
_refine_ls_R_factor_all 0.0641
_refine_ls_R_factor_gt 0.0486
_refine_ls_shift/su_max 0.001
_refine_ls_shift/su_mean 0.000
_refine_ls_structure_factor_coef Fsqd
_refine_ls_weighting_details 'w=1/[\s^2^(Fo^2^)+(0.0518P)^2^+0.9253P] where P=(Fo^2^+2Fc^2^)/3'
_refine_ls_weighting_scheme calc
_refine_ls_wR_factor_gt 0.1135
_refine_ls_wR_factor_ref 0.1278
_reflns_number_gt 6054
_reflns_number_total 7609
_reflns_threshold_expression 'I > 2\s(I)'
_cod_data_source_file zs2354sup1.cif
_cod_data_source_block I
_cod_original_sg_symbol_H-M 'P 21/n'
_cod_original_formula_sum 'C24 H25 N1 O9'
_cod_database_code 2241526
_shelx_space_group_comment
;
The symmetry employed for this shelxl refinement is uniquely defined
by the following loop, which should always be used as a source of
symmetry information in preference to the above space-group names.
They are only intended as comments.
;
_shelx_estimated_absorpt_t_min 0.954
_shelx_estimated_absorpt_t_max 0.992

loop_
_space_group_symop_operation_xyz
'x, y, z'
'-x+1/2, y+1/2, -z+1/2'
'-x, -y, -z'
'x-1/2, -y-1/2, z-1/2'

loop_
_atom_site_type_symbol
_atom_site_label
_atom_site_fract_x
_atom_site_fract_y
_atom_site_fract_z
_atom_site_U_iso_or_equiv
_atom_site_adp_type
_atom_site_calc_flag
_atom_site_occupancy
O O3 0.16456(8) 0.30912(6) 0.25349(6) 0.01897(17) Uani d 1
O O5 0.26884(8) 0.41900(7) 0.14208(6) 0.02136(18) Uani d 1
O O6 0.21898(8) 0.56611(7) 0.20333(6) 0.02246(18) Uani d 1
O O2 0.14316(8) 0.54562(6) 0.36420(6) 0.02048(18) Uani d 1
O O4 0.01727(9) 0.37984(8) 0.16696(6) 0.0278(2) Uani d 1
O O1 0.01500(8) 0.41220(7) 0.35300(7) 0.0267(2) Uani d 1
C C11 0.67021(11) 0.06374(9) 0.29676(8) 0.0205(2) Uani d 1
H H11 0.6453 -0.0032 0.2816 0.025 Uiso calc 1
C C5 0.40905(10) 0.31827(9) 0.29982(8) 0.0177(2) Uani d 1
H H5B 0.3767 0.2484 0.3036 0.021 Uiso calc 1
H H5A 0.4138 0.3351 0.2391 0.021 Uiso calc 1
C C8 0.74760(11) 0.25968(9) 0.34224(8) 0.0211(2) Uani d 1
H H8 0.7733 0.3264 0.3576 0.025 Uiso calc 1
O O7 0.56808(9) 0.39344(8) 0.38850(7) 0.0299(2) Uani d 1
C C4 0.32199(10) 0.39265(9) 0.33974(7) 0.0165(2) Uani d 1
H H4 0.3639 0.4599 0.3448 0.020 Uiso calc 1
C C10 0.79207(11) 0.08750(9) 0.31234(8) 0.0194(2) Uani d 1
N N1 0.88210(10) 0.00521(8) 0.30793(7) 0.0236(2) Uani d 1
O O8 0.98968(9) 0.02854(9) 0.30729(9) 0.0407(3) Uani d 1
C C1 0.10634(10) 0.45486(9) 0.33559(8) 0.0186(2) Uani d 1
C C2 0.20283(10) 0.40756(8) 0.28145(7) 0.0167(2) Uani d 1
O O9 0.84527(10) -0.08248(8) 0.30556(8) 0.0339(2) Uani d 1
C C16 0.23200(12) 0.30653(10) 0.59164(8) 0.0239(2) Uani d 1
H H16 0.2111 0.2884 0.6470 0.029 Uiso calc 1
C C6 0.53495(10) 0.32257(9) 0.34362(8) 0.0192(2) Uani d 1
C C3 0.22914(10) 0.47531(9) 0.20474(8) 0.0179(2) Uani d 1
C C7 0.62319(10) 0.23832(9) 0.32841(7) 0.0180(2) Uani d 1
C C13 0.29301(10) 0.36000(9) 0.42848(7) 0.0180(2) Uani d 1
C C23 0.07300(11) 0.30567(10) 0.19098(8) 0.0220(2) Uani d 1
C C18 0.24448(12) 0.26431(9) 0.44386(8) 0.0231(2) Uani d 1
H H18 0.2321 0.2170 0.3988 0.028 Uiso calc 1
C C14 0.31184(11) 0.42777(9) 0.49593(8) 0.0203(2) Uani d 1
H H14 0.3463 0.4925 0.4865 0.024 Uiso calc 1
C C20 0.11540(16) 0.69755(11) 0.44259(10) 0.0331(3) Uani d 1
H H20C 0.0675 0.7306 0.4848 0.040 Uiso calc 1
H H20A 0.1071 0.7358 0.3894 0.040 Uiso calc 1
H H20B 0.2012 0.6956 0.4633 0.040 Uiso calc 1
C C9 0.83308(11) 0.18426(10) 0.33364(8) 0.0217(2) Uani d 1
H H9 0.9176 0.1983 0.3421 0.026 Uiso calc 1
C C12 0.58535(11) 0.14101(9) 0.30400(8) 0.0200(2) Uani d 1
H H12 0.5012 0.1274 0.2922 0.024 Uiso calc 1
C C24 0.05811(13) 0.20038(11) 0.15718(10) 0.0299(3) Uani d 1
H H24A 0.1384 0.1711 0.1493 0.036 Uiso calc 1
H H24C 0.0103 0.2021 0.1027 0.036 Uiso calc 1
H H24B 0.0159 0.1588 0.1974 0.036 Uiso calc 1
C C19 0.06994(12) 0.59136(10) 0.42759(9) 0.0252(3) Uani d 1
H H19A 0.0781 0.5519 0.4809 0.030 Uiso calc 1
H H19B -0.0169 0.5923 0.4070 0.030 Uiso calc 1
C C17 0.21419(13) 0.23829(10) 0.52514(9) 0.0257(3) Uani d 1
H H17 0.1810 0.1732 0.5352 0.031 Uiso calc 1
C C15 0.28063(12) 0.40142(10) 0.57657(8) 0.0229(2) Uani d 1
H H15 0.2926 0.4486 0.6217 0.027 Uiso calc 1
C C21 0.28528(14) 0.47311(10) 0.06304(8) 0.0270(3) Uani d 1
H H21A 0.3402 0.4339 0.0282 0.032 Uiso calc 1
H H21B 0.3233 0.5400 0.0757 0.032 Uiso calc 1
C C22 0.16416(16) 0.48792(13) 0.01442(10) 0.0390(4) Uani d 1
H H22B 0.1765 0.5225 -0.0392 0.047 Uiso calc 1
H H22C 0.1112 0.5292 0.0480 0.047 Uiso calc 1
H H22A 0.1261 0.4217 0.0028 0.047 Uiso calc 1

loop_
_atom_site_aniso_label
_atom_site_aniso_U_11
_atom_site_aniso_U_22
_atom_site_aniso_U_33
_atom_site_aniso_U_12
_atom_site_aniso_U_13
_atom_site_aniso_U_23
O3 0.0175(4) 0.0147(4) 0.0243(4) -0.0015(3) -0.0016(3) -0.0012(3)
O5 0.0267(4) 0.0191(4) 0.0185(4) 0.0018(3) 0.0032(3) -0.0001(3)
O6 0.0272(4) 0.0168(4) 0.0233(4) 0.0016(3) 0.0016(3) 0.0011(3)
O2 0.0209(4) 0.0170(4) 0.0241(4) 0.0014(3) 0.0057(3) -0.0016(3)
O4 0.0223(4) 0.0271(5) 0.0331(5) 0.0028(4) -0.0049(4) -0.0010(4)
O1 0.0201(4) 0.0263(5) 0.0343(5) -0.0025(3) 0.0062(4) -0.0022(4)
C11 0.0201(5) 0.0181(5) 0.0232(6) -0.0002(4) 0.0013(4) -0.0003(4)
C5 0.0156(5) 0.0168(5) 0.0205(5) 0.0010(4) -0.0003(4) -0.0020(4)
C8 0.0174(5) 0.0205(5) 0.0249(6) -0.0002(4) -0.0010(4) -0.0023(5)
O7 0.0210(4) 0.0279(5) 0.0401(6) 0.0008(4) -0.0030(4) -0.0160(4)
C4 0.0153(5) 0.0161(5) 0.0181(5) 0.0005(4) 0.0003(4) -0.0011(4)
C10 0.0189(5) 0.0207(5) 0.0186(5) 0.0036(4) 0.0019(4) 0.0006(4)
N1 0.0219(5) 0.0233(5) 0.0257(5) 0.0054(4) 0.0012(4) 0.0010(4)
O8 0.0191(5) 0.0328(6) 0.0699(8) 0.0054(4) -0.0001(5) -0.0033(5)
C1 0.0160(5) 0.0170(5) 0.0226(5) 0.0022(4) -0.0007(4) 0.0014(4)
C2 0.0165(5) 0.0131(5) 0.0203(5) -0.0006(4) 0.0004(4) -0.0002(4)
O9 0.0326(5) 0.0206(4) 0.0494(6) 0.0044(4) 0.0099(5) 0.0007(4)
C16 0.0260(6) 0.0273(6) 0.0188(5) 0.0031(5) 0.0034(4) 0.0019(5)
C6 0.0161(5) 0.0196(5) 0.0217(5) 0.0000(4) 0.0005(4) -0.0022(4)
C3 0.0154(5) 0.0180(5) 0.0201(5) 0.0002(4) -0.0011(4) 0.0003(4)
C7 0.0167(5) 0.0186(5) 0.0185(5) 0.0002(4) -0.0005(4) -0.0007(4)
C13 0.0179(5) 0.0172(5) 0.0187(5) 0.0020(4) -0.0001(4) -0.0002(4)
C23 0.0177(5) 0.0233(6) 0.0250(6) -0.0025(4) 0.0003(4) -0.0023(5)
C18 0.0285(6) 0.0183(5) 0.0227(6) -0.0003(4) 0.0034(5) -0.0017(5)
C14 0.0194(5) 0.0196(5) 0.0216(5) 0.0010(4) -0.0015(4) -0.0007(4)
C20 0.0461(9) 0.0238(6) 0.0304(7) -0.0004(6) 0.0110(6) -0.0066(5)
C9 0.0156(5) 0.0240(6) 0.0252(6) 0.0004(4) -0.0017(4) -0.0013(5)
C12 0.0163(5) 0.0204(5) 0.0232(6) -0.0006(4) 0.0003(4) -0.0007(4)
C24 0.0253(6) 0.0257(6) 0.0382(8) -0.0053(5) -0.0023(5) -0.0080(6)
C19 0.0257(6) 0.0235(6) 0.0273(6) 0.0041(5) 0.0088(5) -0.0021(5)
C17 0.0318(7) 0.0204(6) 0.0255(6) -0.0013(5) 0.0060(5) 0.0024(5)
C15 0.0234(6) 0.0252(6) 0.0198(5) 0.0020(5) -0.0008(4) -0.0036(5)
C21 0.0379(7) 0.0244(6) 0.0191(6) 0.0015(5) 0.0058(5) 0.0016(5)
C22 0.0491(9) 0.0432(9) 0.0232(7) -0.0088(7) -0.0089(6) 0.0033(6)

loop_
_atom_type_symbol
_atom_type_description
_atom_type_scat_dispersion_real
_atom_type_scat_dispersion_imag
_atom_type_scat_source
C C 0.0033 0.0016 'International Tables Vol C Tables 4.2.6.8 and 6.1.1.4'
H H 0.0000 0.0000 'International Tables Vol C Tables 4.2.6.8 and 6.1.1.4'
N N 0.0061 0.0033 'International Tables Vol C Tables 4.2.6.8 and 6.1.1.4'
O O 0.0106 0.0060 'International Tables Vol C Tables 4.2.6.8 and 6.1.1.4'

loop_
_geom_angle_atom_site_label_1
_geom_angle_atom_site_label_2
_geom_angle_atom_site_label_3
_geom_angle
_geom_angle_publ_flag
C1 O2 C19 115.78(9) no
C2 O3 C23 116.36(9) no
C3 O5 C21 115.44(10) no
O8 N1 O9 123.73(12) no
O8 N1 C10 118.02(11) no
O9 N1 C10 118.25(11) no
O1 C1 O2 125.68(11) no
O1 C1 C2 123.90(11) no
O2 C1 C2 110.28(9) no
O3 C2 C1 109.89(9) no
O3 C2 C3 110.37(9) no
O3 C2 C4 106.72(9) no
C1 C2 C3 111.98(9) no
C1 C2 C4 107.79(9) no
C3 C2 C4 109.93(9) no
O5 C3 O6 125.05(12) no
O5 C3 C2 110.42(10) no
O6 C3 C2 124.49(11) no
C2 C4 C5 111.07(9) no
C2 C4 C13 111.10(9) no
C5 C4 C13 111.94(10) no
C4 C5 C6 111.51(10) no
O7 C6 C5 121.90(11) no
O7 C6 C7 119.24(10) no
C5 C6 C7 118.82(10) no
C6 C7 C8 117.49(10) no
C6 C7 C12 122.56(10) no
C8 C7 C12 119.92(11) no
C7 C8 C9 120.36(11) no
C8 C9 C10 118.18(11) no
N1 C10 C9 118.60(11) no
N1 C10 C11 118.19(10) no
C9 C10 C11 123.20(11) no
C10 C11 C12 117.92(11) no
C7 C12 C11 120.36(11) no
C4 C13 C14 119.63(10) no
C4 C13 C18 121.45(10) no
C14 C13 C18 118.90(11) no
C13 C14 C15 120.63(11) no
C14 C15 C16 120.38(12) no
C15 C16 C17 119.37(12) no
C16 C17 C18 120.66(12) no
C13 C18 C17 120.06(11) no
O2 C19 C20 107.49(11) no
O5 C21 C22 110.13(12) no
O3 C23 O4 122.60(12) no
O3 C23 C24 110.42(11) no
O4 C23 C24 126.94(12) no
C2 C4 H4 107.00 no
C5 C4 H4 108.00 no
C13 C4 H4 107.00 no
C4 C5 H5A 109.00 no
C4 C5 H5B 109.00 no
C6 C5 H5A 109.00 no
C6 C5 H5B 109.00 no
H5A C5 H5B 108.00 no
C7 C8 H8 120.00 no
C9 C8 H8 120.00 no
C8 C9 H9 121.00 no
C10 C9 H9 121.00 no
C10 C11 H11 121.00 no
C12 C11 H11 121.00 no
C7 C12 H12 120.00 no
C11 C12 H12 120.00 no
C13 C14 H14 120.00 no
C15 C14 H14 120.00 no
C14 C15 H15 120.00 no
C16 C15 H15 120.00 no
C15 C16 H16 120.00 no
C17 C16 H16 120.00 no
C16 C17 H17 120.00 no
C18 C17 H17 120.00 no
C13 C18 H18 120.00 no
C17 C18 H18 120.00 no
O2 C19 H19A 110.00 no
O2 C19 H19B 110.00 no
C20 C19 H19A 110.00 no
C20 C19 H19B 110.00 no
H19A C19 H19B 109.00 no
C19 C20 H20A 109.00 no
C19 C20 H20B 109.00 no
C19 C20 H20C 109.00 no
H20A C20 H20B 109.00 no
H20A C20 H20C 109.00 no
H20B C20 H20C 110.00 no
O5 C21 H21A 110.00 no
O5 C21 H21B 110.00 no
C22 C21 H21A 110.00 no
C22 C21 H21B 110.00 no
H21A C21 H21B 108.00 no
C21 C22 H22A 109.00 no
C21 C22 H22B 109.00 no
C21 C22 H22C 109.00 no
H22A C22 H22B 109.00 no
H22A C22 H22C 109.00 no
H22B C22 H22C 109.00 no
C23 C24 H24A 109.00 no
C23 C24 H24B 109.00 no
C23 C24 H24C 109.00 no
H24A C24 H24B 109.00 no
H24A C24 H24C 109.00 no
H24B C24 H24C 109.00 no

loop_
_geom_bond_atom_site_label_1
_geom_bond_atom_site_label_2
_geom_bond_distance
_geom_bond_publ_flag
O1 C1 1.2000(15) no
O2 C1 1.3323(14) no
O2 C19 1.4581(16) no
O3 C2 1.4251(13) no
O3 C23 1.3653(15) no
O4 C23 1.2021(17) no
O5 C3 1.3348(15) no
O5 C21 1.4610(16) no
O6 C3 1.2017(15) no
O7 C6 1.2144(16) no
O8 N1 1.2245(15) no
O9 N1 1.2243(15) no
N1 C10 1.4739(16) no
C1 C2 1.5400(16) no
C2 C3 1.5492(16) no
C2 C4 1.5653(16) no
C4 C5 1.5358(16) no
C4 C13 1.5222(16) no
C5 C6 1.5092(16) no
C6 C7 1.5051(16) no
C7 C8 1.4014(16) no
C7 C12 1.3948(17) no
C8 C9 1.3816(17) no
C9 C10 1.3866(18) no
C10 C11 1.3840(17) no
C11 C12 1.3918(17) no
C13 C14 1.3963(17) no
C13 C18 1.3970(17) no
C14 C15 1.3872(18) no
C15 C16 1.3870(19) no
C16 C17 1.3879(19) no
C17 C18 1.3925(19) no
C19 C20 1.500(2) no
C21 C22 1.507(2) no
C23 C24 1.492(2) no
C4 H4 1.0000 no
C5 H5A 0.9900 no
C5 H5B 0.9900 no
C8 H8 0.9500 no
C9 H9 0.9500 no
C11 H11 0.9500 no
C12 H12 0.9500 no
C14 H14 0.9500 no
C15 H15 0.9500 no
C16 H16 0.9500 no
C17 H17 0.9500 no
C18 H18 0.9500 no
C19 H19A 0.9900 no
C19 H19B 0.9900 no
C20 H20A 0.9800 no
C20 H20B 0.9800 no
C20 H20C 0.9800 no
C21 H21A 0.9900 no
C21 H21B 0.9900 no
C22 H22A 0.9800 no
C22 H22B 0.9800 no
C22 H22C 0.9800 no
C24 H24A 0.9800 no
C24 H24B 0.9800 no
C24 H24C 0.9800 no

loop_
_geom_hbond_atom_site_label_D
_geom_hbond_atom_site_label_H
_geom_hbond_atom_site_label_A
_geom_hbond_site_symmetry_A
_geom_hbond_distance_DH
_geom_hbond_distance_HA
_geom_hbond_distance_DA
_geom_hbond_angle_DHA
C5 H5A O5 . 0.99 2.41 3.1403(15) 130
C11 H11 O4 2_545 0.95 2.54 3.2588(16) 133
C12 H12 O6 2_545 0.95 2.56 3.4879(15) 165
C15 H15 O7 3_666 0.95 2.60 3.2038(17) 122
C24 H24B O8 1_455 0.98 2.47 3.402(2) 158
C16 H16 <i>Cg</i> 4_566 0.95 2.81 3.6550(14) 149

loop_
_geom_torsion_atom_site_label_1
_geom_torsion_atom_site_label_2
_geom_torsion_atom_site_label_3
_geom_torsion_atom_site_label_4
_geom_torsion
_geom_torsion_publ_flag
C19 O2 C1 O1 5.55(18) no
C19 O2 C1 C2 -170.22(10) no
C1 O2 C19 C20 -172.46(11) no
C23 O3 C2 C3 -50.41(13) no
C23 O3 C2 C1 73.57(12) no
C23 O3 C2 C4 -169.83(9) no
C2 O3 C23 C24 169.59(10) no
C2 O3 C23 O4 -8.34(17) no
C3 O5 C21 C22 -78.91(13) no
C21 O5 C3 C2 174.18(10) no
C21 O5 C3 O6 -8.16(17) no
O8 N1 C10 C9 -13.61(18) no
O9 N1 C10 C11 -12.60(18) no
O9 N1 C10 C9 166.02(12) no
O8 N1 C10 C11 167.78(13) no
O2 C1 C2 C4 62.12(12) no
O1 C1 C2 C4 -113.74(13) no
O2 C1 C2 O3 178.06(9) no
O1 C1 C2 C3 125.24(13) no
O2 C1 C2 C3 -58.90(13) no
O1 C1 C2 O3 2.19(16) no
O3 C2 C3 O5 -30.98(12) no
C1 C2 C4 C5 162.98(9) no
C1 C2 C4 C13 37.68(12) no
O3 C2 C3 O6 151.34(11) no
C4 C2 C3 O6 -91.21(13) no
C3 C2 C4 C13 159.98(9) no
O3 C2 C4 C13 -80.32(11) no
C3 C2 C4 C5 -74.72(11) no
C4 C2 C3 O5 86.48(11) no
O3 C2 C4 C5 44.98(12) no
C1 C2 C3 O6 28.57(16) no
C1 C2 C3 O5 -153.75(9) no
C2 C4 C13 C14 -109.31(12) no
C5 C4 C13 C18 -55.97(14) no
C13 C4 C5 C6 -69.13(12) no
C2 C4 C5 C6 166.04(9) no
C5 C4 C13 C14 125.88(11) no
C2 C4 C13 C18 68.84(14) no
C4 C5 C6 O7 -17.48(17) no
C4 C5 C6 C7 164.86(10) no
C5 C6 C7 C8 156.98(11) no
O7 C6 C7 C12 157.30(12) no
C5 C6 C7 C12 -24.98(17) no
O7 C6 C7 C8 -20.74(17) no
C8 C7 C12 C11 2.74(18) no
C12 C7 C8 C9 -1.43(18) no
C6 C7 C8 C9 176.67(11) no
C6 C7 C12 C11 -175.26(11) no
C7 C8 C9 C10 -0.93(18) no
C8 C9 C10 C11 2.08(19) no
C8 C9 C10 N1 -176.45(11) no
C9 C10 C11 C12 -0.80(19) no
N1 C10 C11 C12 177.74(11) no
C10 C11 C12 C7 -1.63(18) no
C4 C13 C14 C15 176.90(11) no
C18 C13 C14 C15 -1.30(18) no
C4 C13 C18 C17 -177.30(11) no
C14 C13 C18 C17 0.86(18) no
C13 C14 C15 C16 1.06(19) no
C14 C15 C16 C17 -0.4(2) no
C15 C16 C17 C18 -0.1(2) no
C16 C17 C18 C13 -0.2(2) no

_cod_database_fobs_code 2241526
